data_2227532
loop_
_publ_author_name
'Ding, Shu-Min'

_publ_section_title
;
 3-(<i>tert</i>-Butoxycarbonyl)-2-(4-chlorophenyl)-1,3-thiazolidine-4-carboxylic
 acid
;
_journal_coeditor_code HB5637
_journal_issue 10
_journal_name_full 'Acta Crystallographica Section E'
_journal_page_first o2633
_journal_paper_doi 10.1107/S1600536810037396
_journal_volume 66
_journal_year 2010
_chemical_formula_moiety 'C15 H18 Cl N O4 S'
_chemical_formula_sum 'C15 H18 Cl N O4 S'
_chemical_formula_weight 343.81
_chemical_name_systematic
;
3-(<i>tert</i>-Butoxycarbonyl)-2-(4-chlorophenyl)-1,3-thiazolidine-4-carboxylic
acid
;
_space_group_IT_number 4
_symmetry_cell_setting monoclinic
_symmetry_space_group_name_Hall 'P 2yb'
_symmetry_space_group_name_H-M 'P 1 21 1'
_atom_sites_solution_hydrogens geom
_atom_sites_solution_primary direct
_atom_sites_solution_secondary difmap
_audit_creation_method SHELXL-97
_cell_angle_alpha 90.00
_cell_angle_beta 94.52(3)
_cell_angle_gamma 90.00
_cell_formula_units_Z 2
_cell_length_a 6.4600(13)
_cell_length_b 10.641(2)
_cell_length_c 12.411(3)
_cell_measurement_reflns_used 25
_cell_measurement_temperature 293(2)
_cell_measurement_theta_max 12
_cell_measurement_theta_min 9
_cell_volume 850.5(3)
_computing_cell_refinement 'CAD-4 Software (Enraf--Nonius, 1989)'
_computing_data_collection 'CAD-4 Software (Enraf--Nonius, 1989)'
_computing_data_reduction 'XCAD4 (Harms & Wocadlo, 1995)'
_computing_molecular_graphics 'SHELXTL (Sheldrick, 2008)'
_computing_publication_material 'SHELXTL (Sheldrick, 2008)'
_computing_structure_refinement 'SHELXL97 (Sheldrick, 2008)'
_computing_structure_solution 'SHELXS97 (Sheldrick, 2008)'
_diffrn_ambient_temperature 293(2)
_diffrn_measured_fraction_theta_full 1.000
_diffrn_measured_fraction_theta_max 1.000
_diffrn_measurement_device_type 'Enraf--Nonius CAD-4'
_diffrn_measurement_method '\w/2\q scan'
_diffrn_radiation_monochromator graphite
_diffrn_radiation_source 'fine-focus sealed tube'
_diffrn_radiation_type MoK\a
_diffrn_radiation_wavelength 0.71073
_diffrn_reflns_av_R_equivalents 0.0000
_diffrn_reflns_av_sigmaI/netI 0.0417
_diffrn_reflns_limit_h_max 7
_diffrn_reflns_limit_h_min -7
_diffrn_reflns_limit_k_max 12
_diffrn_reflns_limit_k_min 0
_diffrn_reflns_limit_l_max 14
_diffrn_reflns_limit_l_min 0
_diffrn_reflns_number 1638
_diffrn_reflns_theta_full 25.26
_diffrn_reflns_theta_max 25.26
_diffrn_reflns_theta_min 1.65
_diffrn_standards_decay_% 1
_diffrn_standards_interval_count 3
_diffrn_standards_interval_time 120
_diffrn_standards_number 200
_exptl_absorpt_coefficient_mu 0.363
_exptl_absorpt_correction_T_max 0.965
_exptl_absorpt_correction_T_min 0.899
_exptl_absorpt_correction_type psi-scan
_exptl_absorpt_process_details '(North <i>et al.</i>, 1968)'
_exptl_crystal_colour colorless
_exptl_crystal_density_diffrn 1.343
_exptl_crystal_density_method 'not measured'
_exptl_crystal_description block
_exptl_crystal_F_000 360
_exptl_crystal_size_max 0.30
_exptl_crystal_size_mid 0.20
_exptl_crystal_size_min 0.10
_refine_diff_density_max 0.434
_refine_diff_density_min -0.368
_refine_ls_abs_structure_details 'Flack (1983)'
_refine_ls_abs_structure_Flack -0.09(19)
_refine_ls_extinction_method none
_refine_ls_goodness_of_fit_ref 1.084
_refine_ls_hydrogen_treatment constr
_refine_ls_matrix_type full
_refine_ls_number_parameters 185
_refine_ls_number_reflns 1638
_refine_ls_number_restraints 89
_refine_ls_restrained_S_all 1.062
_refine_ls_R_factor_all 0.0761
_refine_ls_R_factor_gt 0.0619
_refine_ls_shift/su_max 0.000
_refine_ls_shift/su_mean 0.000
_refine_ls_structure_factor_coef Fsqd
_refine_ls_weighting_details 'calc w=1/[\s^2^(Fo^2^)+(0.0649P)^2^+1.2912P] where P=(Fo^2^+2Fc^2^)/3'
_refine_ls_weighting_scheme calc
_refine_ls_wR_factor_gt 0.1453
_refine_ls_wR_factor_ref 0.1592
_reflns_number_gt 1363
_reflns_number_total 1638
_reflns_threshold_expression I>2\s(I)
_cod_data_source_file hb5637.cif
_cod_data_source_block I
_cod_original_sg_symbol_H-M 'P 21'
_cod_database_code 2227532
_cod_database_fobs_code 2227532

loop_
_symmetry_equiv_pos_as_xyz
'x, y, z'
'-x, y+1/2, -z'

loop_
_atom_site_type_symbol
_atom_site_label
_atom_site_fract_x
_atom_site_fract_y
_atom_site_fract_z
_atom_site_U_iso_or_equiv
_atom_site_adp_type
_atom_site_calc_flag
_atom_site_refinement_flags
_atom_site_occupancy
_atom_site_disorder_assembly
_atom_site_disorder_group
C C1 0.3575(11) 0.4607(7) 0.7980(6) 0.0457(16) Uani d U 1 . .
H H1 0.4776 0.4984 0.7768 0.055 Uiso calc R 1 . .
C C2 0.3229(12) 0.3336(8) 0.7816(6) 0.0519(17) Uani d U 1 . .
H H2 0.4183 0.2863 0.7465 0.062 Uiso calc R 1 . .
C C3 0.1505(12) 0.2766(8) 0.8162(7) 0.0555(18) Uani d U 1 . .
C C4 0.0021(13) 0.3440(8) 0.8654(6) 0.0585(18) Uani d U 1 . .
H H4 -0.1163 0.3054 0.8879 0.070 Uiso calc R 1 . .
C C5 0.0368(11) 0.4720(7) 0.8800(6) 0.0492(16) Uani d U 1 . .
H H5 -0.0604 0.5195 0.9136 0.059 Uiso calc R 1 . .
C C6 0.2109(9) 0.5308(6) 0.8464(5) 0.0349(13) Uani d U 1 . .
C C7 0.2361(9) 0.6677(6) 0.8692(4) 0.0358(13) Uani d U 1 . .
H H7 0.1036 0.7023 0.8887 0.043 Uiso calc R 1 . .
C C8 0.4770(9) 0.8351(7) 0.8161(5) 0.0409(14) Uani d U 1 . .
H H8 0.4364 0.9165 0.7842 0.049 Uiso calc R 1 . .
O O1 0.8408(8) 0.8639(5) 0.8109(4) 0.060 Uani d . 1 . .
C C9 0.4827(11) 0.8471(7) 0.9375(5) 0.0494(16) Uani d U 1 . .
H H9A 0.3760 0.9043 0.9583 0.059 Uiso calc R 1 . .
H H9B 0.6170 0.8774 0.9671 0.059 Uiso calc R 1 . .
C C10 0.6910(9) 0.8031(8) 0.7835(5) 0.0459(17) Uani d . 1 . .
C C11 0.2163(9) 0.7473(7) 0.6838(5) 0.0373(14) Uani d . 1 . .
C C12 0.2095(11) 0.8500(8) 0.5098(5) 0.0520(18) Uani d . 1 . .
C C13 0.2564(14) 0.7386(9) 0.4443(8) 0.070 Uani d . 1 . .
H H13A 0.3999 0.7161 0.4586 0.106 Uiso calc R 1 . .
H H13B 0.2293 0.7579 0.3690 0.106 Uiso calc R 1 . .
H H13C 0.1705 0.6695 0.4629 0.106 Uiso calc R 1 . .
C C14 -0.0195(13) 0.8803(9) 0.4998(8) 0.069 Uani d . 1 . .
H H14A -0.0975 0.8056 0.5123 0.104 Uiso calc R 1 . .
H H14B -0.0583 0.9117 0.4286 0.104 Uiso calc R 1 . .
H H14C -0.0483 0.9429 0.5523 0.104 Uiso calc R 1 . .
C C15 0.3316(15) 0.9649(10) 0.4750(7) 0.078(3) Uani d . 1 . .
H H15A 0.2943 1.0371 0.5156 0.116 Uiso calc R 1 . .
H H15B 0.2992 0.9802 0.3993 0.116 Uiso calc R 1 . .
H H15C 0.4777 0.9492 0.4883 0.116 Uiso calc R 1 . .
Cl Cl1 0.1156(5) 0.1156(2) 0.7961(2) 0.0908(9) Uani d . 1 . .
N N1 0.3167(7) 0.7456(5) 0.7848(4) 0.0336(11) Uani d U 1 . .
O O2 0.6980(6) 0.7001(6) 0.7256(4) 0.0534(12) Uani d . 1 . .
H H2A 0.8185 0.6858 0.7131 0.080 Uiso calc R 1 . .
O O3 0.0721(6) 0.6749(5) 0.6573(3) 0.0398(10) Uani d . 1 . .
O O4 0.2916(7) 0.8324(5) 0.6216(3) 0.0448(11) Uani d . 1 . .
S S1 0.4357(3) 0.68989(18) 0.98363(12) 0.0481(5) Uani d U 1 . .

loop_
_atom_site_aniso_label
_atom_site_aniso_U_11
_atom_site_aniso_U_22
_atom_site_aniso_U_33
_atom_site_aniso_U_12
_atom_site_aniso_U_13
_atom_site_aniso_U_23
C1 0.047(4) 0.049(3) 0.041(4) 0.001(3) 0.003(3) 0.001(3)
C2 0.059(4) 0.055(4) 0.041(4) 0.010(3) 0.001(3) -0.006(3)
C3 0.064(4) 0.047(4) 0.053(4) -0.006(3) -0.014(3) 0.007(3)
C4 0.060(4) 0.057(4) 0.058(4) -0.014(3) 0.004(3) 0.004(4)
C5 0.046(3) 0.056(4) 0.045(4) -0.004(3) 0.003(3) 0.011(3)
C6 0.039(3) 0.035(3) 0.031(3) 0.000(2) 0.002(2) 0.008(3)
C7 0.035(3) 0.043(4) 0.030(3) 0.005(3) 0.003(2) 0.006(3)
C8 0.042(3) 0.038(3) 0.042(3) 0.001(3) -0.004(3) 0.001(3)
O1 0.060 0.060 0.060 0.000 0.005 0.000
C9 0.052(4) 0.052(4) 0.043(3) 0.008(3) -0.006(3) -0.009(3)
C10 0.026(3) 0.074(5) 0.037(3) -0.015(3) -0.006(2) -0.002(3)
C11 0.028(3) 0.053(4) 0.031(3) 0.009(3) -0.002(2) -0.002(3)
C12 0.050(4) 0.070(5) 0.035(3) -0.008(4) -0.003(3) 0.019(4)
C13 0.070 0.070 0.070 0.000 0.006 0.000
C14 0.070 0.070 0.070 0.000 0.006 0.000
C15 0.086(6) 0.085(7) 0.061(5) -0.007(5) 0.006(4) 0.036(5)
Cl1 0.115(2) 0.0475(12) 0.1032(19) -0.0122(13) -0.0338(16) 0.0021(13)
N1 0.030(2) 0.038(3) 0.033(2) 0.004(2) 0.0010(19) 0.001(2)
O2 0.032(2) 0.066(3) 0.064(3) -0.010(2) 0.012(2) -0.018(3)
O3 0.029(2) 0.058(3) 0.0317(19) -0.007(2) -0.0026(15) -0.005(2)
O4 0.044(2) 0.055(3) 0.035(2) -0.015(2) 0.0001(18) 0.016(2)
S1 0.0578(10) 0.0564(10) 0.0285(7) -0.0005(9) -0.0071(6) -0.0025(9)

loop_
_atom_type_symbol
_atom_type_description
_atom_type_scat_dispersion_real
_atom_type_scat_dispersion_imag
_atom_type_scat_source
C C 0.0033 0.0016 'International Tables Vol C Tables 4.2.6.8 and 6.1.1.4'
H H 0.0000 0.0000 'International Tables Vol C Tables 4.2.6.8 and 6.1.1.4'
N N 0.0061 0.0033 'International Tables Vol C Tables 4.2.6.8 and 6.1.1.4'
O O 0.0106 0.0060 'International Tables Vol C Tables 4.2.6.8 and 6.1.1.4'
S S 0.1246 0.1234 'International Tables Vol C Tables 4.2.6.8 and 6.1.1.4'
Cl Cl 0.1484 0.1585 'International Tables Vol C Tables 4.2.6.8 and 6.1.1.4'

loop_
_geom_angle_atom_site_label_1
_geom_angle_atom_site_label_2
_geom_angle_atom_site_label_3
_geom_angle_site_symmetry_1
_geom_angle_site_symmetry_3
_geom_angle
_geom_angle_publ_flag
C6 C1 C2 . . 119.0(7) ?
C6 C1 H1 . . 120.5 ?
C2 C1 H1 . . 120.5 ?
C3 C2 C1 . . 120.9(7) ?
C3 C2 H2 . . 119.6 ?
C1 C2 H2 . . 119.6 ?
C2 C3 C4 . . 121.4(8) ?
C2 C3 Cl1 . . 119.4(7) ?
C4 C3 Cl1 . . 119.2(7) ?
C3 C4 C5 . . 117.2(8) ?
C3 C4 H4 . . 121.4 ?
C5 C4 H4 . . 121.4 ?
C6 C5 C4 . . 122.2(8) ?
C6 C5 H5 . . 118.9 ?
C4 C5 H5 . . 118.9 ?
C1 C6 C5 . . 119.3(6) ?
C1 C6 C7 . . 122.9(6) ?
C5 C6 C7 . . 117.8(6) ?
N1 C7 C6 . . 117.2(5) ?
N1 C7 S1 . . 102.2(4) ?
C6 C7 S1 . . 109.2(4) ?
N1 C7 H7 . . 109.3 ?
C6 C7 H7 . . 109.3 ?
S1 C7 H7 . . 109.3 ?
N1 C8 C10 . . 115.7(6) ?
N1 C8 C9 . . 106.7(5) ?
C10 C8 C9 . . 109.6(5) ?
N1 C8 H8 . . 108.2 ?
C10 C8 H8 . . 108.2 ?
C9 C8 H8 . . 108.2 ?
C8 C9 S1 . . 104.3(5) ?
C8 C9 H9A . . 110.9 ?
S1 C9 H9A . . 110.9 ?
C8 C9 H9B . . 110.9 ?
S1 C9 H9B . . 110.9 ?
H9A C9 H9B . . 108.9 ?
O1 C10 O2 . . 123.2(6) ?
O1 C10 C8 . . 122.8(7) ?
O2 C10 C8 . . 114.0(5) ?
O3 C11 O4 . . 125.6(5) ?
O3 C11 N1 . . 122.1(6) ?
O4 C11 N1 . . 112.3(5) ?
O4 C12 C13 . . 110.1(7) ?
O4 C12 C14 . . 112.7(6) ?
C13 C12 C14 . . 111.5(7) ?
O4 C12 C15 . . 102.4(6) ?
C13 C12 C15 . . 110.5(6) ?
C14 C12 C15 . . 109.2(7) ?
C12 C13 H13A . . 109.5 ?
C12 C13 H13B . . 109.5 ?
H13A C13 H13B . . 109.5 ?
C12 C13 H13C . . 109.5 ?
H13A C13 H13C . . 109.5 ?
H13B C13 H13C . . 109.5 ?
C12 C14 H14A . . 109.5 ?
C12 C14 H14B . . 109.5 ?
H14A C14 H14B . . 109.5 ?
C12 C14 H14C . . 109.5 ?
H14A C14 H14C . . 109.5 ?
H14B C14 H14C . . 109.5 ?
C12 C15 H15A . . 109.5 ?
C12 C15 H15B . . 109.5 ?
H15A C15 H15B . . 109.5 ?
C12 C15 H15C . . 109.5 ?
H15A C15 H15C . . 109.5 ?
H15B C15 H15C . . 109.5 ?
C11 N1 C8 . . 121.3(5) ?
C11 N1 C7 . . 119.6(5) ?
C8 N1 C7 . . 118.1(5) ?
C10 O2 H2A . . 109.5 ?
C11 O4 C12 . . 121.8(5) ?
C9 S1 C7 . . 90.0(3) ?

loop_
_geom_bond_atom_site_label_1
_geom_bond_atom_site_label_2
_geom_bond_site_symmetry_2
_geom_bond_distance
_geom_bond_publ_flag
C1 C6 . 1.379(9) ?
C1 C2 . 1.384(11) ?
C1 H1 . 0.9300 ?
C2 C3 . 1.367(11) ?
C2 H2 . 0.9300 ?
C3 C4 . 1.378(12) ?
C3 Cl1 . 1.744(8) ?
C4 C5 . 1.390(11) ?
C4 H4 . 0.9300 ?
C5 C6 . 1.380(9) ?
C5 H5 . 0.9300 ?
C6 C7 . 1.490(9) ?
C7 N1 . 1.464(8) ?
C7 S1 . 1.857(6) ?
C7 H7 . 0.9800 ?
C8 N1 . 1.437(8) ?
C8 C10 . 1.510(9) ?
C8 C9 . 1.510(9) ?
C8 H8 . 0.9800 ?
O1 C10 . 1.191(8) ?
C9 S1 . 1.801(8) ?
C9 H9A . 0.9700 ?
C9 H9B . 0.9700 ?
C10 O2 . 1.313(9) ?
C11 O3 . 1.234(8) ?
C11 O4 . 1.308(8) ?
C11 N1 . 1.365(8) ?
C12 O4 . 1.457(8) ?
C12 C13 . 1.483(12) ?
C12 C14 . 1.510(11) ?
C12 C15 . 1.535(11) ?
C13 H13A . 0.9600 ?
C13 H13B . 0.9600 ?
C13 H13C . 0.9600 ?
C14 H14A . 0.9600 ?
C14 H14B . 0.9600 ?
C14 H14C . 0.9600 ?
C15 H15A . 0.9600 ?
C15 H15B . 0.9600 ?
C15 H15C . 0.9600 ?
O2 H2A . 0.8200 ?

loop_
_geom_hbond_atom_site_label_D
_geom_hbond_atom_site_label_H
_geom_hbond_atom_site_label_A
_geom_hbond_site_symmetry_A
_geom_hbond_distance_DH
_geom_hbond_distance_HA
_geom_hbond_distance_DA
_geom_hbond_angle_DHA
O2 H2A O3 1_655 0.82 1.83 2.638(6) 167

loop_
_geom_torsion_atom_site_label_1
_geom_torsion_atom_site_label_2
_geom_torsion_atom_site_label_3
_geom_torsion_atom_site_label_4
_geom_torsion_site_symmetry_1
_geom_torsion_site_symmetry_2
_geom_torsion_site_symmetry_3
_geom_torsion_site_symmetry_4
_geom_torsion
_geom_torsion_publ_flag
C6 C1 C2 C3 . . . . -2.5(11) ?
C1 C2 C3 C4 . . . . 2.1(12) ?
C1 C2 C3 Cl1 . . . . -178.8(6) ?
C2 C3 C4 C5 . . . . -1.1(11) ?
Cl1 C3 C4 C5 . . . . 179.8(6) ?
C3 C4 C5 C6 . . . . 0.5(11) ?
C2 C1 C6 C5 . . . . 1.9(10) ?
C2 C1 C6 C7 . . . . 178.9(6) ?
C4 C5 C6 C1 . . . . -0.9(10) ?
C4 C5 C6 C7 . . . . -178.1(6) ?
C1 C6 C7 N1 . . . . 42.7(8) ?
C5 C6 C7 N1 . . . . -140.2(6) ?
C1 C6 C7 S1 . . . . -72.7(7) ?
C5 C6 C7 S1 . . . . 104.3(6) ?
N1 C8 C9 S1 . . . . 37.6(6) ?
C10 C8 C9 S1 . . . . -88.4(6) ?
N1 C8 C10 O1 . . . . -174.4(6) ?
C9 C8 C10 O1 . . . . -53.8(9) ?
N1 C8 C10 O2 . . . . 3.4(8) ?
C9 C8 C10 O2 . . . . 124.0(6) ?
O3 C11 N1 C8 . . . . -176.7(6) ?
O4 C11 N1 C8 . . . . 3.6(8) ?
O3 C11 N1 C7 . . . . -8.1(9) ?
O4 C11 N1 C7 . . . . 172.2(5) ?
C10 C8 N1 C11 . . . . -83.3(7) ?
C9 C8 N1 C11 . . . . 154.5(5) ?
C10 C8 N1 C7 . . . . 107.9(6) ?
C9 C8 N1 C7 . . . . -14.2(7) ?
C6 C7 N1 C11 . . . . 56.7(7) ?
S1 C7 N1 C11 . . . . 176.0(4) ?
C6 C7 N1 C8 . . . . -134.4(6) ?
S1 C7 N1 C8 . . . . -15.1(6) ?
O3 C11 O4 C12 . . . . -0.4(10) ?
N1 C11 O4 C12 . . . . 179.3(6) ?
C13 C12 O4 C11 . . . . -67.2(8) ?
C14 C12 O4 C11 . . . . 58.1(10) ?
C15 C12 O4 C11 . . . . 175.3(6) ?
C8 C9 S1 C7 . . . . -40.6(5) ?
N1 C7 S1 C9 . . . . 31.7(4) ?
C6 C7 S1 C9 . . . . 156.5(5) ?

loop_
_cod_related_entry_id
_cod_related_entry_database
_cod_related_entry_code
1 ChemSpider 1231653
